data_7114530
loop_
_publ_author_name
'Komuro, Takashi'
'Matsuo, Tsukasa'
'Kawaguchi, Hiroyuki'
'Tatsumi, Kazuyuki'

_publ_section_title
;
 Palladium dimethylsilanedithiolato complex: a precursor for Ti--Pd and
 Ti--Pd2 heterometallic complexesElectronic supplementary information
 (ESI) available: experimental details and spectroscopic data for 1, 2 and
 3. See http://www.rsc.org/suppdata/cc/b2/b201702d/
;
_journal_issue 9
_journal_name_full 'Chemical Communications'
_journal_page_first 988
_journal_paper_doi 10.1039/b201702d
_journal_year 2002
_chemical_formula_moiety 'C14 H36 P2 Pd S2 Si '
_chemical_formula_sum 'C14 H36 P2 Pd S2 Si'
_chemical_formula_weight 464.99
_space_group_IT_number 14
_symmetry_cell_setting monoclinic
_symmetry_Int_Tables_number 14
_symmetry_space_group_name_Hall '-P 2ybc'
_symmetry_space_group_name_H-M 'P 1 21/c 1'
_cell_angle_alpha 90
_cell_angle_beta 108.271(5)
_cell_angle_gamma 90
_cell_formula_units_Z 4
_cell_length_a 9.443(1)
_cell_length_b 17.119(2)
_cell_length_c 14.368(2)
_cell_measurement_reflns_used 7512
_cell_measurement_temperature 193.1
_cell_measurement_theta_max 13.7
_cell_measurement_theta_min 1.5
_cell_volume 2205.6(5)
_computing_cell_refinement CrystalClear
_computing_data_collection CrystalClear
_computing_data_reduction CrystalStructure
_computing_molecular_graphics ORTEP-3
_computing_publication_material 'CrystalStructure Ver. 2.00'
_computing_structure_refinement CRYSTALS
_computing_structure_solution SHELXS97
_diffrn_detector_area_resol_mean 14.62
_diffrn_measured_fraction_theta_full 0.9952
_diffrn_measured_fraction_theta_max 0.9952
_diffrn_measurement_device_type 'Rigaku/MSC Mercury CCD'
_diffrn_measurement_method \w
_diffrn_radiation_type 'Mo K\a'
_diffrn_radiation_wavelength 0.7107
_diffrn_reflns_av_R_equivalents 0.048
_diffrn_reflns_limit_h_max 12
_diffrn_reflns_limit_h_min -11
_diffrn_reflns_limit_k_max 21
_diffrn_reflns_limit_k_min -22
_diffrn_reflns_limit_l_max 18
_diffrn_reflns_limit_l_min -18
_diffrn_reflns_number 17804
_diffrn_reflns_theta_full 27.48
_diffrn_reflns_theta_max 27.48
_exptl_absorpt_coefficient_mu 1.222
_exptl_absorpt_correction_T_max 0.885
_exptl_absorpt_correction_T_min 0.768
_exptl_absorpt_correction_type 'REQABA Empirical Absorption Correction'
_exptl_crystal_colour yellow
_exptl_crystal_density_diffrn 1.400
_exptl_crystal_density_method 'not measured'
_exptl_crystal_description prism
_exptl_crystal_size_max 0.200
_exptl_crystal_size_mid 0.150
_exptl_crystal_size_min 0.100
_refine_diff_density_max 0.94
_refine_diff_density_min -1.00
_refine_ls_extinction_method none
_refine_ls_goodness_of_fit_ref 1.007
_refine_ls_hydrogen_treatment refall
_refine_ls_number_parameters 217
_refine_ls_number_reflns 5037
_refine_ls_R_factor_gt 0.0320
_refine_ls_shift/su_max 0.0000
_refine_ls_structure_factor_coef Fsqd
_refine_ls_weighting_details 'w = 1/[\s^2^(Fo^2^) + (0.05000(Max(Fo^2^,0) + 2Fc^2^)/3)^2^]'
_refine_ls_weighting_scheme calc
_refine_ls_wR_factor_ref 0.0400
_reflns_number_gt 3387
_reflns_number_total 0
_reflns_threshold_expression F^2^>2.0\s(F^2^)
_cod_data_source_file b201702d.txt
_cod_data_source_block '_Pd(S2SiMe2)(PEt3)2'
_cod_original_cell_volume 2205.6(4)
_cod_original_formula_sum 'C14 H36 P2 Pd S2 Si '
_cod_database_code 7114530

loop_
_symmetry_equiv_pos_as_xyz
x,y,z
-x,1/2+y,1/2-z
-x,-y,-z
x,1/2-y,1/2+z

loop_
_atom_site_label
_atom_site_type_symbol
_atom_site_fract_x
_atom_site_fract_y
_atom_site_fract_z
_atom_site_U_iso_or_equiv
_atom_site_adp_type
_atom_site_occupancy
_atom_site_calc_flag
Pd(1) Pd 0.15989(3) 0.81879(1) 0.16932(2) 0.02434(6) Uani 1.00 d
S(1) S -0.05605(8) 0.81340(5) 0.21876(6) 0.0498(3) Uani 1.00 d
S(2) S 0.24012(9) 0.92123(4) 0.28739(6) 0.0348(2) Uani 1.00 d
P(1) P 0.35996(9) 0.84904(4) 0.11667(6) 0.0277(2) Uani 1.00 d
P(2) P 0.07396(9) 0.71297(4) 0.07018(6) 0.0285(2) Uani 1.00 d
Si(1) Si 0.03025(9) 0.90983(5) 0.30887(6) 0.0320(3) Uani 1.00 d
C(1) C 0.3672(3) 0.8129(2) -0.0019(2) 0.0368(9) Uani 1.00 d
C(2) C 0.4999(4) 0.8378(2) -0.0330(2) 0.058(1) Uani 1.00 d
C(3) C 0.5420(3) 0.8248(2) 0.2023(2) 0.0378(9) Uani 1.00 d
C(4) C 0.5752(3) 0.7377(2) 0.2126(2) 0.047(1) Uani 1.00 d
C(5) C 0.3717(4) 0.9542(2) 0.1010(2) 0.054(1) Uani 1.00 d
C(6) C 0.2305(4) 0.9887(2) 0.0309(3) 0.090(2) Uani 1.00 d
C(7) C -0.0751(3) 0.6570(2) 0.0929(2) 0.043(1) Uani 1.00 d
C(8) C -0.0303(4) 0.6103(2) 0.1874(2) 0.069(1) Uani 1.00 d
C(9) C -0.0051(3) 0.7379(2) -0.0593(2) 0.0387(10) Uani 1.00 d
C(10) C -0.1116(4) 0.8073(2) -0.0772(2) 0.061(1) Uani 1.00 d
C(11) C 0.2120(3) 0.6362(2) 0.0738(2) 0.0349(9) Uani 1.00 d
C(12) C 0.1631(3) 0.5733(2) -0.0028(2) 0.055(1) Uani 1.00 d
C(13) C 0.0386(3) 0.8890(2) 0.4379(2) 0.050(1) Uani 1.00 d
C(14) C -0.0844(4) 0.9992(2) 0.2728(3) 0.062(1) Uani 1.00 d
H(1) H 0.3665(3) 0.7563(2) 0.0006(2) 0.043(1) Uiso 1.00 calc
H(2) H 0.2782(3) 0.8310(2) -0.0519(2) 0.044(1) Uiso 1.00 calc
H(3) H 0.5906(4) 0.8205(2) 0.0162(2) 0.069(2) Uiso 1.00 calc
H(4) H 0.4936(4) 0.8145(2) -0.0957(2) 0.069(2) Uiso 1.00 calc
H(5) H 0.5010(4) 0.8942(2) -0.0384(2) 0.069(2) Uiso 1.00 calc
H(6) H 0.6177(3) 0.8494(2) 0.1797(2) 0.043(1) Uiso 1.00 calc
H(7) H 0.5477(3) 0.8452(2) 0.2664(2) 0.043(1) Uiso 1.00 calc
H(8) H 0.5002(3) 0.7122(2) 0.2353(2) 0.053(1) Uiso 1.00 calc
H(9) H 0.5717(3) 0.7165(2) 0.1493(2) 0.053(1) Uiso 1.00 calc
H(10) H 0.6731(3) 0.7286(2) 0.2594(2) 0.053(1) Uiso 1.00 calc
H(11) H 0.3908(4) 0.9791(2) 0.1644(2) 0.061(2) Uiso 1.00 calc
H(12) H 0.4535(4) 0.9650(2) 0.0757(2) 0.061(2) Uiso 1.00 calc
H(13) H 0.2416(4) 1.0446(2) 0.0245(3) 0.100(2) Uiso 1.00 calc
H(14) H 0.2105(4) 0.9641(2) -0.0328(3) 0.100(2) Uiso 1.00 calc
H(15) H 0.1482(4) 0.9786(2) 0.0560(3) 0.100(2) Uiso 1.00 calc
H(16) H -0.1522(3) 0.6933(2) 0.0964(2) 0.050(1) Uiso 1.00 calc
H(17) H -0.1153(3) 0.6214(2) 0.0385(2) 0.050(2) Uiso 1.00 calc
H(18) H -0.1160(4) 0.5830(2) 0.1950(2) 0.081(2) Uiso 1.00 calc
H(19) H 0.0450(4) 0.5726(2) 0.1845(2) 0.081(2) Uiso 1.00 calc
H(20) H 0.0105(4) 0.6449(2) 0.2427(2) 0.081(2) Uiso 1.00 calc
H(21) H 0.0756(3) 0.7509(2) -0.0849(2) 0.046(1) Uiso 1.00 calc
H(22) H -0.0590(3) 0.6930(2) -0.0942(2) 0.046(1) Uiso 1.00 calc
H(23) H -0.0587(4) 0.8524(2) -0.0422(2) 0.072(2) Uiso 1.00 calc
H(24) H -0.1502(4) 0.8191(2) -0.1466(2) 0.072(2) Uiso 1.00 calc
H(25) H -0.1936(4) 0.7945(2) -0.0528(2) 0.072(2) Uiso 1.00 calc
H(26) H 0.3006(3) 0.6609(2) 0.0670(2) 0.041(1) Uiso 1.00 calc
H(27) H 0.2361(3) 0.6109(2) 0.1373(2) 0.041(1) Uiso 1.00 calc
H(28) H 0.0745(3) 0.5477(2) 0.0027(2) 0.063(2) Uiso 1.00 calc
H(29) H 0.1408(3) 0.5972(2) -0.0670(2) 0.063(2) Uiso 1.00 calc
H(30) H 0.2421(3) 0.5351(2) 0.0057(2) 0.063(2) Uiso 1.00 calc
H(31) H -0.0616(3) 0.8814(2) 0.4411(2) 0.060(2) Uiso 1.00 calc
H(32) H 0.0968(3) 0.8420(2) 0.4602(2) 0.060(2) Uiso 1.00 calc
H(33) H 0.0851(3) 0.9326(2) 0.4795(2) 0.060(2) Uiso 1.00 calc
H(34) H -0.0371(4) 1.0419(2) 0.3157(3) 0.074(2) Uiso 1.00 calc
H(35) H -0.0927(4) 1.0125(2) 0.2057(3) 0.074(2) Uiso 1.00 calc
H(36) H -0.1831(4) 0.9901(2) 0.2780(3) 0.074(2) Uiso 1.00 calc

loop_
_atom_site_aniso_label
_atom_site_aniso_U_11
_atom_site_aniso_U_22
_atom_site_aniso_U_33
_atom_site_aniso_U_12
_atom_site_aniso_U_13
_atom_site_aniso_U_23
Pd(1) 0.0194(1) 0.0248(1) 0.0280(1) -0.0027(1) 0.01136(9) -0.0053(1)
S(1) 0.0276(5) 0.0544(5) 0.0609(6) -0.0139(5) 0.0264(4) -0.0266(5)
S(2) 0.0305(5) 0.0338(4) 0.0395(5) -0.0086(4) 0.0181(4) -0.0127(4)
P(1) 0.0265(5) 0.0254(4) 0.0309(5) -0.0037(4) 0.0151(4) -0.0031(4)
P(2) 0.0258(5) 0.0289(4) 0.0307(5) -0.0050(4) 0.0111(4) -0.0062(4)
Si(1) 0.0277(5) 0.0319(5) 0.0358(5) 0.0016(4) 0.0155(4) -0.0064(4)
C(1) 0.044(2) 0.035(2) 0.030(2) -0.004(2) 0.019(2) -0.002(2)
C(2) 0.066(3) 0.052(2) 0.054(2) -0.011(2) 0.045(2) -0.007(2)
C(3) 0.025(2) 0.051(2) 0.032(2) -0.011(2) 0.012(1) -0.002(2)
C(4) 0.030(2) 0.066(2) 0.037(2) 0.007(2) 0.010(2) 0.008(2)
C(5) 0.063(3) 0.025(2) 0.063(3) -0.009(2) 0.044(2) -0.005(2)
C(6) 0.093(3) 0.038(2) 0.119(4) 0.017(2) 0.048(3) 0.028(2)
C(7) 0.033(2) 0.039(2) 0.054(2) -0.014(2) 0.021(2) -0.016(2)
C(8) 0.080(3) 0.050(2) 0.073(3) -0.012(2) 0.052(2) 0.001(2)
C(9) 0.034(2) 0.045(2) 0.036(2) -0.002(2) 0.007(2) -0.006(2)
C(10) 0.058(3) 0.074(3) 0.047(2) 0.031(2) 0.002(2) -0.001(2)
C(11) 0.032(2) 0.026(2) 0.044(2) -0.001(2) 0.017(2) 0.001(1)
C(12) 0.046(2) 0.035(2) 0.075(3) 0.003(2) 0.022(2) -0.014(2)
C(13) 0.047(2) 0.054(2) 0.049(2) -0.009(2) 0.026(2) -0.005(2)
C(14) 0.057(3) 0.057(2) 0.072(3) 0.018(2) 0.019(2) -0.001(2)

loop_
_atom_type_symbol
_atom_type_description
_atom_type_scat_dispersion_real
_atom_type_scat_dispersion_imag
_atom_type_scat_source
C C 0.003 0.002
;International Tables for Crystallography
(1992, Vol. C, Tables 4.2.6.8 and 6.1.1.1)
;
H H 0.000 0.000
;International Tables for Crystallography
(1992, Vol. C, Table 6.1.1.2)
;
P P 0.102 0.094
;International Tables for Crystallography
(1992, Vol. C, Tables 4.2.6.8 and 6.1.1.1)
;
Pd Pd -0.999 1.007
;International Tables for Crystallography
(1992, Vol. C, Tables 4.2.6.8 and 6.1.1.1)
;
S S 0.125 0.123
;International Tables for Crystallography
(1992, Vol. C, Tables 4.2.6.8 and 6.1.1.1)
;
Si Si 0.082 0.070
;International Tables for Crystallography
(1992, Vol. C, Tables 4.2.6.8 and 6.1.1.1)
;

loop_
_geom_angle_atom_site_label_1
_geom_angle_atom_site_label_2
_geom_angle_atom_site_label_3
_geom_angle
_geom_angle_site_symmetry_3
_geom_angle_publ_flag
S(1) Pd(1) S(2) 85.80(3) . yes
S(1) Pd(1) P(1) 169.06(3) . yes
S(1) Pd(1) P(2) 89.15(3) . yes
S(2) Pd(1) P(1) 87.60(3) . yes
S(2) Pd(1) P(2) 173.11(3) . yes
P(1) Pd(1) P(2) 98.09(3) . yes
Pd(1) S(1) Si(1) 87.13(4) . yes
Pd(1) S(2) Si(1) 86.14(4) . yes
Pd(1) P(1) C(1) 120.17(10) . yes
Pd(1) P(1) C(3) 115.1(1) . yes
Pd(1) P(1) C(5) 110.5(1) . yes
C(1) P(1) C(3) 104.4(1) . yes
C(1) P(1) C(5) 101.4(2) . yes
C(3) P(1) C(5) 103.2(1) . yes
Pd(1) P(2) C(7) 116.7(1) . yes
Pd(1) P(2) C(9) 113.64(10) . yes
Pd(1) P(2) C(11) 115.95(9) . yes
C(7) P(2) C(9) 102.4(1) . yes
C(7) P(2) C(11) 101.6(1) . yes
C(9) P(2) C(11) 104.8(1) . yes
S(1) Si(1) S(2) 100.58(5) . yes
S(1) Si(1) C(13) 110.5(1) . yes
S(1) Si(1) C(14) 113.42(10) . yes
S(2) Si(1) C(13) 114.5(1) . yes
S(2) Si(1) C(14) 112.1(1) . yes
C(13) Si(1) C(14) 105.9(2) . yes
P(1) C(1) C(2) 117.0(2) . yes
P(1) C(3) C(4) 114.3(2) . yes
P(1) C(5) C(6) 113.1(2) . yes
P(2) C(7) C(8) 115.1(2) . yes
P(2) C(9) C(10) 113.0(2) . yes
P(2) C(11) C(12) 116.0(2) . yes
C(11) C(12) C(13) 97.1(2) 4_564 yes
Si(1) C(13) C(12) 106.7(2) 4_565 yes

loop_
_geom_bond_atom_site_label_1
_geom_bond_atom_site_label_2
_geom_bond_distance
_geom_bond_site_symmetry_2
_geom_bond_publ_flag
Pd(1) S(1) 2.362(1) . yes
Pd(1) S(2) 2.3919(8) . yes
Pd(1) P(1) 2.303(1) . yes
Pd(1) P(2) 2.2901(7) . yes
S(1) Si(1) 2.099(1) . yes
S(2) Si(1) 2.108(1) . yes
P(1) C(1) 1.834(3) . yes
P(1) C(3) 1.821(3) . yes
P(1) C(5) 1.823(3) . yes
P(2) C(7) 1.815(3) . yes
P(2) C(9) 1.825(3) . yes
P(2) C(11) 1.840(3) . yes
Si(1) C(13) 1.865(3) . yes
Si(1) C(14) 1.852(3) . yes
C(1) C(2) 1.517(5) . yes
C(3) C(4) 1.521(4) . yes
C(5) C(6) 1.516(4) . yes
C(7) C(8) 1.517(4) . yes
C(9) C(10) 1.525(4) . yes
C(11) C(12) 1.505(4) . yes
C(12) C(13) 1.377(4) 4_564 yes

loop_
_geom_contact_atom_site_label_1
_geom_contact_atom_site_label_2
_geom_contact_distance
_geom_contact_site_symmetry_2
Si(1) C(8) 3.432(3) 2_555
C(4) C(10) 3.586(4) 4_665

loop_
_geom_torsion_atom_site_label_1
_geom_torsion_atom_site_label_2
_geom_torsion_atom_site_label_3
_geom_torsion_atom_site_label_4
_geom_torsion
_geom_torsion_site_symmetry_4
_geom_torsion_publ_flag
Pd(1) S(1) Si(1) S(2) -4.87(4) . yes
Pd(1) S(1) Si(1) C(13) -126.2(1) . yes
Pd(1) S(1) Si(1) C(14) 115.0(1) . yes
Pd(1) S(2) Si(1) S(1) 4.81(4) . yes
Pd(1) S(2) Si(1) C(13) 123.3(1) . yes
Pd(1) S(2) Si(1) C(14) -116.0(1) . yes
Pd(1) P(1) C(1) C(2) 177.9(2) . yes
Pd(1) P(1) C(3) C(4) 71.5(2) . yes
Pd(1) P(1) C(5) C(6) -56.8(3) . yes
Pd(1) P(2) C(7) C(8) -70.1(2) . yes
Pd(1) P(2) C(9) C(10) -46.4(2) . yes
Pd(1) P(2) C(11) C(12) -170.3(2) . yes
S(1) Pd(1) S(2) Si(1) -4.21(3) . yes
S(1) Pd(1) P(1) C(1) -111.4(2) . yes
S(1) Pd(1) P(1) C(3) 122.4(2) . yes
S(1) Pd(1) P(1) C(5) 6.0(2) . yes
S(1) Pd(1) P(2) C(7) -15.8(1) . yes
S(1) Pd(1) P(2) C(9) 103.0(1) . yes
S(1) Pd(1) P(2) C(11) -135.4(1) . yes
S(1) Si(1) C(13) C(12) 145.6(2) 4_565 yes
S(2) Pd(1) S(1) Si(1) 4.23(3) . yes
S(2) Pd(1) P(1) C(1) -164.3(1) . yes
S(2) Pd(1) P(1) C(3) 69.5(1) . yes
S(2) Pd(1) P(1) C(5) -46.8(1) . yes
S(2) Pd(1) P(2) C(7) 26.9(3) . yes
S(2) Pd(1) P(2) C(9) 145.8(2) . yes
S(2) Pd(1) P(2) C(11) -92.7(3) . yes
S(2) Si(1) C(13) C(12) 32.9(2) 4_565 yes
P(1) Pd(1) S(1) Si(1) -48.8(2) . yes
P(1) Pd(1) S(2) Si(1) 167.06(3) . yes
P(1) Pd(1) P(2) C(7) 172.4(1) . yes
P(1) Pd(1) P(2) C(9) -68.8(1) . yes
P(1) Pd(1) P(2) C(11) 52.8(1) . yes
P(2) Pd(1) S(1) Si(1) 179.54(4) . yes
P(2) Pd(1) S(2) Si(1) -47.1(3) . yes
P(2) Pd(1) P(1) C(1) 19.6(1) . yes
P(2) Pd(1) P(1) C(3) -106.5(1) . yes
P(2) Pd(1) P(1) C(5) 137.1(1) . yes
P(2) C(11) C(12) C(13) 13.8(3) 4_564 yes
C(1) P(1) C(3) C(4) -62.4(3) . yes
C(1) P(1) C(5) C(6) 71.8(3) . yes
C(2) C(1) P(1) C(3) -51.2(2) . yes
C(2) C(1) P(1) C(5) 55.8(2) . yes
C(3) P(1) C(5) C(6) 179.7(3) . yes
C(4) C(3) P(1) C(5) -168.0(2) . yes
C(7) P(2) C(9) C(10) 80.4(2) . yes
C(7) P(2) C(11) C(12) 62.2(3) . yes
C(8) C(7) P(2) C(9) 165.1(2) . yes
C(8) C(7) P(2) C(11) 57.0(3) . yes
C(9) P(2) C(11) C(12) -44.1(3) . yes
C(10) C(9) P(2) C(11) -173.9(2) . yes
C(10) C(9) P(2) C(11) -173.9(2) . yes
